data_1537150
loop_
_publ_author_name
'Rosu, C.'
'Crans, D.C.'
'Weakley, T.J.R.'

_publ_section_title
;
 Rational synthesis and X-ray structure of (Mn(II)4 (H2 O)2 (As(V) W9
 O34)2)(10-) from (As(III)4 W40 O140)(28-), (Mn O4)(-) and Mn(2+)
;
_journal_name_full Polyhedron
_journal_page_first 959
_journal_page_last 962
_journal_volume 21
_journal_year 2002
_chemical_formula_sum 'As4 H112 K Na27 O196 W40'
_chemical_name_systematic 'K Na27 (As4 W40 O140) (H2 O)56'
_space_group_IT_number 82
_symmetry_space_group_name_Hall 'I -4'
_symmetry_space_group_name_H-M 'I -4'
_cell_angle_alpha 90
_cell_angle_beta 90
_cell_angle_gamma 90
_cell_formula_units_Z 2
_cell_length_a 19.491
_cell_length_b 19.491
_cell_length_c 25.783
_cell_volume 9794.938
_citation_journal_id_ASTM PLYHDE
_cod_data_source_file Rosu_PLYHDE_2002_435.cif
_cod_data_source_block H112As4K1Na27O196W40
_cod_original_formula_sum 'H112 As4 K1 Na27 O196 W40'
_cod_database_code 1537150

loop_
_symmetry_equiv_pos_as_xyz
x,y,z
y,-x,-z
-x,-y,z
-y,x,-z
x+1/2,y+1/2,z+1/2
y+1/2,-x+1/2,-z+1/2
-x+1/2,-y+1/2,z+1/2
-y+1/2,x+1/2,-z+1/2

loop_
_atom_site_label
_atom_site_type_symbol
_atom_site_fract_x
_atom_site_fract_y
_atom_site_fract_z
_atom_site_occupancy
_atom_site_U_iso_or_equiv
O14 O-2 0.684 0.855 0.678 1 0.0
O31 O-2 0.518 0.764 0.55 1 0.0
O3 O-2 0.852 0.777 0.543 1 0.0
O9 O-2 0.796 0.817 0.63 1 0.0
Na1 Na+1 0.5782 0.5861 0.6188 1 0.0
O48 O-2 0.917 0.029 0.609 1 0.0
O39 O-2 0.482 0.929 0.803 1 0.0
O20 O-2 0.899 0.528 0.5606 1 0.0
O41 O-2 0.62 0.731 0.858 1 0.0
O11 O-2 0.837 0.707 0.682 1 0.0
O7 O-2 0.936 0.787 0.633 1 0.0
W4 W+6 0.7681 0.65917 0.45112 1 0.0
K1 K+1 0.5 0.5 0.5 1 0.0
O28 O-2 0.573 0.691 0.661 1 0.0
O1 O-2 0.853 0.881 0.468 1 0.0
O24 O-2 0.699 0.718 0.695 1 0.0
O40 O-2 0.631 0.937 0.79 1 0.0
O26 O-2 0.585 0.785 0.744 1 0.0
O6 O-2 0.723 0.834 0.447 1 0.0
O13 O-2 0.661 0.776 0.601 1 0.0
Na4 Na+1 0.608 0.397 0.597 1 0.0
O8 O-2 0.761 0.679 0.5991 1 0.0
O34 O-2 0.621 0.518 0.549 1 0.0
O29 O-2 0.504 0.902 0.557 1 0.0
O18 O-2 0.697 0.706 0.415 1 0.0
Na5 Na+1 0.717 0.684 0.242 1 0.0
O35 O-2 0.626 0.488 0.45 1 0.0
O49 O-2 0.533 0.568 0.8 1 0.0
O5 O-2 0.82 0.741 0.447 1 0.0
O30 O-2 0.61 0.835 0.503 1 0.0
O23 O-2 0.771 0.611 0.74 1 0.0
O38 O-2 0.562 0.321 0.653 1 0.0
O44 O-2 0.798 0.012 0.518 1 0.0
Na6 Na+1 0.664 0.87 0.323 1 0.0
W10 W+6 0.68062 0.50597 0.50077 1 0.0
O4 O-2 0.751 0.873 0.545 1 0.0
O22 O-2 0.759 0.539 0.55 1 0.0
O17 O-2 0.829 0.631 0.506 1 0.0
W3 W+6 0.72138 0.8792 0.61719 1 0.0
W7 W+6 0.61778 0.76728 0.68129 1 0.0
W9 W+6 0.6421 0.77802 0.45013 1 0.0
W6 W+6 0.75473 0.63898 0.68212 1 0.0
O10 O-2 0.896 0.667 0.59 1 0.0
O33 O-2 0.583 0.707 0.4741 1 0.0
O32 O-2 0.602 0.807 0.397 1 0.0
O27 O-2 0.554 0.83 0.645 1 0.0
O2 O-2 0.719 0.733 0.5095 1 0.0
W2 W+6 0.86162 0.74719 0.61719 1 0.0
O25 O-2 0.683 0.587 0.663 1 0.0
O36 O-2 0.375 0.023 0.476 1 0.0
O12 O-2 0.754 0.956 0.632 1 0.0
O19 O-2 0.702 0.599 0.4767 1 0.0
Na7 Na+1 0.588 0.842 0.829 1 0.0
O42 O-2 0.73 0.764 0.321 1 0.0
W1 W+6 0.79869 0.82052 0.49379 1 0.0
O47 O-2 0.614 0.61 0.271 1 0.0
O15 O-2 0.638 0.907 0.586 1 0.0
Na3 Na+1 0.5 0 0.489 1 0.0
O45 O-2 0.548 0.688 0.334 1 0.0
O16 O-2 0.801 0.614 0.401 1 0.0
O37 O-2 0.951 0.632 0.414 1 0.0
O43 O-2 0.5 0.5 0.684 1 0.0
O46 O-2 0.76 0.919 0.364 1 0.0
As1 As+3 0.6825 0.6976 0.5676 1 0.0
W8 W+6 0.562 0.84095 0.57028 1 0.0
O21 O-2 0.821 0.578 0.646 1 0.0
Na2 Na+1 0.9328 0.6956 0.4939 1 0.0
W5 W+6 0.83372 0.58426 0.57282 1 0.0
